data_7023666
loop_
_publ_author_name
'Mol\<canov, Kre\<simir'
'Juri\'c, Marijana'
'Koji\'c-Prodi\'c, Biserka'

_publ_section_title
;
 Stacking of metal chelating rings with \p-systems in mononuclear
 complexes of copper(ii) with 3,6-dichloro-2,5-dihydroxy-1,4-benzoquinone
 (chloranilic acid) and 2,2'-bipyridine ligands.
;
_journal_issue 44
_journal_name_full 'Dalton transactions (Cambridge, England : 2003)'
_journal_page_first 15756
_journal_page_last 15765
_journal_paper_doi 10.1039/c3dt51734a
_journal_volume 42
_journal_year 2013
_chemical_formula_moiety 'C16 H8 Cl2 Cu1 N2 O4'
_chemical_formula_sum 'C16 H8 Cl2 Cu N2 O4'
_chemical_formula_weight 426.68
_space_group_IT_number 15
_symmetry_cell_setting monoclinic
_symmetry_space_group_name_Hall '-C 2yc'
_symmetry_space_group_name_H-M 'C 1 2/c 1'
_audit_creation_date 2013-02-06T16:37:32-00:00
_audit_creation_method 'WinGX routine CIF_UPDATE'
_cell_angle_alpha 90
_cell_angle_beta 104.509(3)
_cell_angle_gamma 90
_cell_formula_units_Z 8
_cell_length_a 25.0006(6)
_cell_length_b 7.4597(2)
_cell_length_c 17.2095(4)
_cell_measurement_reflns_used 3000
_cell_measurement_temperature 293(2)
_cell_measurement_theta_max 65.0105
_cell_measurement_theta_min 3.6494
_cell_volume 3107.16(14)
_computing_cell_refinement
;
        CrysAlisPro, Agilent Technologies,
        Version 1.171.35.21 (release 20-01-2012 CrysAlis171 .NET)
        (compiled Jan 23 2012,18:06:46)
;
_computing_data_collection
;
        CrysAlisPro, Agilent Technologies,
        Version 1.171.35.21 (release 20-01-2012 CrysAlis171 .NET)
        (compiled Jan 23 2012,18:06:46)
;
_computing_data_reduction
;
        CrysAlisPro, Agilent Technologies,
        Version 1.171.35.21 (release 20-01-2012 CrysAlis171 .NET)
        (compiled Jan 23 2012,18:06:46)
;
_computing_molecular_graphics 'Ortep-3 for Windows (Farrugia, 1997)'
_computing_publication_material 'WinGX publication routines (Farrugia, 1999)'
_computing_structure_refinement 'SHELXL-97 (Sheldrick, 1997)'
_computing_structure_solution 'SHELXS-97 (Sheldrick, 1997)'
_diffrn_ambient_temperature 293(2)
_diffrn_measured_fraction_theta_full 0.95
_diffrn_measured_fraction_theta_max 0.95
_diffrn_measurement_device_type 'Xcalibur, Ruby, Nova'
_diffrn_measurement_method 'CCD, \w scans'
_diffrn_radiation_probe x-ray
_diffrn_radiation_type CuK\a
_diffrn_radiation_wavelength 1.54184
_diffrn_reflns_av_R_equivalents 0.0215
_diffrn_reflns_limit_h_max 28
_diffrn_reflns_limit_h_min -29
_diffrn_reflns_limit_k_max 8
_diffrn_reflns_limit_k_min -7
_diffrn_reflns_limit_l_max 7
_diffrn_reflns_limit_l_min -19
_diffrn_reflns_number 4763
_diffrn_reflns_theta_full 65.11
_diffrn_reflns_theta_max 65.11
_diffrn_reflns_theta_min 3.65
_exptl_absorpt_coefficient_mu 5.395
_exptl_absorpt_correction_T_max 1
_exptl_absorpt_correction_T_min 0.48072
_exptl_absorpt_correction_type multi-scan
_exptl_crystal_colour 'dark red'
_exptl_crystal_density_diffrn 1.824
_exptl_crystal_density_method 'not measured'
_exptl_crystal_description prism
_exptl_crystal_F_000 1704
_exptl_crystal_size_max 0.1
_exptl_crystal_size_mid 0.1
_exptl_crystal_size_min 0.1
_refine_diff_density_max 0.811
_refine_diff_density_min -0.624
_refine_ls_extinction_coef 0.00027(6)
_refine_ls_extinction_expression Fc^*^=kFc[1+0.001xFc^2^\l^3^/sin(2\q)]^-1/4^
_refine_ls_extinction_method SHELXL
_refine_ls_goodness_of_fit_ref 1.067
_refine_ls_hydrogen_treatment constr
_refine_ls_matrix_type full
_refine_ls_number_parameters 227
_refine_ls_number_reflns 2430
_refine_ls_number_restraints 0
_refine_ls_restrained_S_all 1.067
_refine_ls_R_factor_gt 0.036
_refine_ls_shift/su_max 0.001
_refine_ls_structure_factor_coef Fsqd
_refine_ls_weighting_details 'calc w=1/[\s^2^(Fo^2^)+(0.0681P)^2^+0.9230P] where P=(Fo^2^+2Fc^2^)/3'
_refine_ls_weighting_scheme calc
_refine_ls_wR_factor_ref 0.1057
_reflns_number_gt 2129
_reflns_number_total 2430
_reflns_threshold_expression >2sigma(I)
_cod_data_source_file c3dt51734a.txt
_cod_data_source_block cu-h2ca-44
_cod_original_cell_volume 3107.16(13)
_cod_database_code 7023666

loop_
_symmetry_equiv_pos_as_xyz
'x, y, z'
'-x, y, -z+1/2'
'x+1/2, y+1/2, z'
'-x+1/2, y+1/2, -z+1/2'
'-x, -y, -z'
'x, -y, z-1/2'
'-x+1/2, -y+1/2, -z'
'x+1/2, -y+1/2, z-1/2'

loop_
_atom_site_label
_atom_site_type_symbol
_atom_site_fract_x
_atom_site_fract_y
_atom_site_fract_z
_atom_site_U_iso_or_equiv
_atom_site_adp_type
_atom_site_occupancy
_atom_site_calc_flag
_atom_site_refinement_flags
Cu1 Cu 0.449360(15) 0.21822(6) 0.97837(2) 0.0354(2) Uani 1 d .
Cl1 Cl 0.62579(3) 0.18853(11) 1.18032(4) 0.0451(2) Uani 1 d .
Cl2 Cl 0.56650(3) 0.52044(11) 0.82954(5) 0.0476(2) Uani 1 d .
O1 O 0.49305(8) 0.3384(3) 0.91701(12) 0.0410(5) Uani 1 d .
O2 O 0.51834(8) 0.1869(3) 1.05687(12) 0.0413(5) Uani 1 d .
O3 O 0.70338(8) 0.3575(3) 1.09398(14) 0.0519(6) Uani 1 d .
O4 O 0.67803(9) 0.4981(3) 0.94419(15) 0.0527(6) Uani 1 d .
C1 C 0.54395(11) 0.3524(4) 0.95504(17) 0.0311(6) Uani 1 d .
C2 C 0.55885(11) 0.2662(4) 1.03752(18) 0.0318(6) Uani 1 d .
C3 C 0.61119(12) 0.2770(4) 1.08418(18) 0.0323(6) Uani 1 d .
C4 C 0.65535(11) 0.3523(4) 1.05627(18) 0.0353(7) Uani 1 d .
C5 C 0.64038(11) 0.4360(4) 0.96977(19) 0.0363(7) Uani 1 d .
C6 C 0.58371(11) 0.4338(4) 0.92588(17) 0.0337(6) Uani 1 d .
N1 N 0.40291(9) 0.1055(3) 1.04014(14) 0.0326(5) Uani 1 d .
N2 N 0.37856(9) 0.2464(3) 0.89918(14) 0.0317(5) Uani 1 d .
C7 C 0.42064(12) 0.0401(4) 1.11479(18) 0.0382(7) Uani 1 d .
H7 H 0.4581 0.0452 1.1403 0.046 Uiso 1 calc R
C8 C 0.38464(13) -0.0341(4) 1.15435(19) 0.0420(7) Uani 1 d .
H8 H 0.3976 -0.08 1.2059 0.05 Uiso 1 calc R
C9 C 0.32937(13) -0.0397(4) 1.1170(2) 0.0456(8) Uani 1 d .
H9 H 0.3045 -0.0885 1.1434 0.055 Uiso 1 calc R
C10 C 0.31068(12) 0.0275(4) 1.0399(2) 0.0415(7) Uani 1 d .
H10 H 0.2733 0.0244 1.0138 0.05 Uiso 1 calc R
C11 C 0.34848(11) 0.0990(3) 1.00265(17) 0.0314(6) Uani 1 d .
C12 C 0.33476(11) 0.1770(4) 0.92108(18) 0.0325(6) Uani 1 d .
C13 C 0.28234(13) 0.1803(4) 0.8694(2) 0.0441(8) Uani 1 d .
H13 H 0.2524 0.1311 0.8847 0.053 Uiso 1 calc R
C14 C 0.27558(13) 0.2580(5) 0.7949(2) 0.0493(8) Uani 1 d .
H14 H 0.2408 0.2607 0.7592 0.059 Uiso 1 calc R
C15 C 0.31988(13) 0.3309(4) 0.77360(19) 0.0431(8) Uani 1 d .
H15 H 0.3155 0.3846 0.7236 0.052 Uiso 1 calc R
C16 C 0.37116(13) 0.3244(4) 0.82667(18) 0.0384(7) Uani 1 d .
H16 H 0.4013 0.3748 0.8122 0.046 Uiso 1 calc R

loop_
_atom_site_aniso_label
_atom_site_aniso_U_11
_atom_site_aniso_U_22
_atom_site_aniso_U_33
_atom_site_aniso_U_23
_atom_site_aniso_U_13
_atom_site_aniso_U_12
Cu1 0.0197(3) 0.0555(3) 0.0302(3) 0.00093(18) 0.00479(19) -0.01040(17)
Cl1 0.0350(4) 0.0586(5) 0.0371(5) 0.0057(3) 0.0005(3) -0.0031(3)
Cl2 0.0513(5) 0.0620(5) 0.0337(4) 0.0024(3) 0.0183(4) -0.0073(4)
O1 0.0232(10) 0.0675(13) 0.0307(11) 0.0059(10) 0.0039(9) -0.0118(9)
O2 0.0235(10) 0.0675(13) 0.0317(11) 0.0074(10) 0.0047(9) -0.0143(9)
O3 0.0211(10) 0.0766(15) 0.0554(15) -0.0037(12) 0.0050(10) -0.0082(10)
O4 0.0309(11) 0.0741(15) 0.0593(16) 0.0025(12) 0.0228(11) -0.0150(11)
C1 0.0264(14) 0.0397(14) 0.0288(15) -0.0039(11) 0.0099(12) -0.0051(11)
C2 0.0243(13) 0.0415(14) 0.0313(15) -0.0055(12) 0.0104(12) -0.0052(11)
C3 0.0264(14) 0.0395(14) 0.0305(16) -0.0023(11) 0.0058(12) -0.0039(11)
C4 0.0240(14) 0.0428(15) 0.0403(17) -0.0129(13) 0.0102(13) -0.0031(12)
C5 0.0274(14) 0.0404(14) 0.0457(18) -0.0093(13) 0.0179(13) -0.0070(12)
C6 0.0312(14) 0.0428(15) 0.0300(15) -0.0037(12) 0.0129(12) -0.0050(12)
N1 0.0231(11) 0.0423(12) 0.0323(13) -0.0058(10) 0.0068(10) -0.0071(10)
N2 0.0236(11) 0.0452(12) 0.0265(13) -0.0072(10) 0.0068(10) -0.0053(10)
C7 0.0314(14) 0.0475(16) 0.0349(17) -0.0022(13) 0.0068(13) -0.0038(12)
C8 0.0460(17) 0.0474(16) 0.0365(18) 0.0017(13) 0.0174(15) -0.0044(14)
C9 0.0412(17) 0.0523(17) 0.051(2) 0.0035(15) 0.0252(16) -0.0058(14)
C10 0.0261(13) 0.0496(16) 0.051(2) -0.0042(14) 0.0145(14) -0.0071(13)
C11 0.0245(13) 0.0367(14) 0.0348(16) -0.0070(12) 0.0106(12) -0.0054(11)
C12 0.0213(13) 0.0413(14) 0.0348(16) -0.0102(12) 0.0066(12) -0.0036(11)
C13 0.0253(15) 0.0576(18) 0.048(2) -0.0081(15) 0.0065(14) -0.0048(13)
C14 0.0325(17) 0.069(2) 0.0399(19) -0.0071(16) -0.0031(15) 0.0024(15)
C15 0.0408(17) 0.0538(17) 0.0312(17) -0.0036(13) 0.0026(14) 0.0065(14)
C16 0.0364(16) 0.0487(16) 0.0322(17) -0.0058(13) 0.0124(14) -0.0049(13)

loop_
_atom_type_symbol
_atom_type_description
_atom_type_scat_dispersion_real
_atom_type_scat_dispersion_imag
_atom_type_scat_source
C C 0.0181 0.0091 'International Tables Vol C Tables 4.2.6.8 and 6.1.1.4'
H H 0 0 'International Tables Vol C Tables 4.2.6.8 and 6.1.1.4'
O O 0.0492 0.0322 'International Tables Vol C Tables 4.2.6.8 and 6.1.1.4'
S S 0.3331 0.5567 'International Tables Vol C Tables 4.2.6.8 and 6.1.1.4'
Cu Cu -1.9646 0.5888 'International Tables Vol C Tables 4.2.6.8 and 6.1.1.4'
N N 0.0311 0.018 'International Tables Vol C Tables 4.2.6.8 and 6.1.1.4'
Cl Cl 0.3639 0.7018 'International Tables Vol C Tables 4.2.6.8 and 6.1.1.4'

loop_
_geom_angle_atom_site_label_1
_geom_angle_atom_site_label_2
_geom_angle_atom_site_label_3
_geom_angle
O2 Cu1 O1 84.80(8)
O2 Cu1 N1 96.69(9)
O1 Cu1 N1 177.49(10)
O2 Cu1 N2 178.99(9)
O1 Cu1 N2 96.13(9)
N1 Cu1 N2 82.40(10)
C1 O1 Cu1 112.72(18)
C2 O2 Cu1 112.86(18)
O1 C1 C6 124.8(3)
O1 C1 C2 115.0(2)
C6 C1 C2 120.2(2)
O2 C2 C3 125.4(3)
O2 C2 C1 114.4(2)
C3 C2 C1 120.2(2)
C2 C3 C4 122.6(3)
C2 C3 Cl1 118.9(2)
C4 C3 Cl1 118.5(2)
O3 C4 C3 125.3(3)
O3 C4 C5 117.6(3)
C3 C4 C5 117.1(2)
O4 C5 C6 124.3(3)
O4 C5 C4 117.9(3)
C6 C5 C4 117.8(2)
C1 C6 C5 121.9(3)
C1 C6 Cl2 119.3(2)
C5 C6 Cl2 118.5(2)
C7 N1 C11 119.7(2)
C7 N1 Cu1 125.42(19)
C11 N1 Cu1 114.86(19)
C16 N2 C12 119.5(3)
C16 N2 Cu1 125.6(2)
C12 N2 Cu1 114.88(19)
N1 C7 C8 121.4(3)
N1 C7 H7 119.3
C8 C7 H7 119.3
C9 C8 C7 119.3(3)
C9 C8 H8 120.4
C7 C8 H8 120.4
C8 C9 C10 119.7(3)
C8 C9 H9 120.1
C10 C9 H9 120.1
C11 C10 C9 118.7(3)
C11 C10 H10 120.6
C9 C10 H10 120.6
N1 C11 C10 121.2(3)
N1 C11 C12 113.9(2)
C10 C11 C12 124.9(3)
N2 C12 C13 121.2(3)
N2 C12 C11 113.9(2)
C13 C12 C11 124.9(3)
C14 C13 C12 118.6(3)
C14 C13 H13 120.7
C12 C13 H13 120.7
C15 C14 C13 119.9(3)
C15 C14 H14 120
C13 C14 H14 120
C14 C15 C16 119.5(3)
C14 C15 H15 120.3
C16 C15 H15 120.3
N2 C16 C15 121.3(3)
N2 C16 H16 119.4
C15 C16 H16 119.4

loop_
_geom_bond_atom_site_label_1
_geom_bond_atom_site_label_2
_geom_bond_distance
Cu1 O2 1.920(2)
Cu1 O1 1.921(2)
Cu1 N1 1.951(2)
Cu1 N2 1.956(2)
Cl1 C3 1.733(3)
Cl2 C6 1.730(3)
O1 C1 1.281(3)
O2 C2 1.286(3)
O3 C4 1.214(4)
O4 C5 1.225(3)
C1 C6 1.363(4)
C1 C2 1.517(4)
C2 C3 1.356(4)
C3 C4 1.425(4)
C4 C5 1.571(4)
C5 C6 1.429(4)
N1 C7 1.341(4)
N1 C11 1.353(3)
N2 C16 1.347(4)
N2 C12 1.348(4)
C7 C8 1.374(4)
C7 H7 0.93
C8 C9 1.371(5)
C8 H8 0.93
C9 C10 1.387(5)
C9 H9 0.93
C10 C11 1.375(4)
C10 H10 0.93
C11 C12 1.478(4)
C12 C13 1.387(4)
C13 C14 1.379(5)
C13 H13 0.93
C14 C15 1.364(5)
C14 H14 0.93
C15 C16 1.376(4)
C15 H15 0.93
C16 H16 0.93

loop_
_geom_torsion_atom_site_label_1
_geom_torsion_atom_site_label_2
_geom_torsion_atom_site_label_3
_geom_torsion_atom_site_label_4
_geom_torsion
O2 Cu1 O1 C1 -3.8(2)
N1 Cu1 O1 C1 123(2)
N2 Cu1 O1 C1 176.6(2)
O1 Cu1 O2 C2 4.7(2)
N1 Cu1 O2 C2 -173.2(2)
N2 Cu1 O2 C2 161(6)
Cu1 O1 C1 C6 -179.1(2)
Cu1 O1 C1 C2 2.3(3)
Cu1 O2 C2 C3 175.1(2)
Cu1 O2 C2 C1 -4.6(3)
O1 C1 C2 O2 1.6(4)
C6 C1 C2 O2 -177.1(3)
O1 C1 C2 C3 -178.1(3)
C6 C1 C2 C3 3.2(4)
O2 C2 C3 C4 174.0(3)
C1 C2 C3 C4 -6.3(4)
O2 C2 C3 Cl1 -3.5(4)
C1 C2 C3 Cl1 176.2(2)
C2 C3 C4 O3 -176.2(3)
Cl1 C3 C4 O3 1.4(4)
C2 C3 C4 C5 4.1(4)
Cl1 C3 C4 C5 -178.38(19)
O3 C4 C5 O4 1.7(4)
C3 C4 C5 O4 -178.5(3)
O3 C4 C5 C6 -178.7(3)
C3 C4 C5 C6 1.1(4)
O1 C1 C6 C5 -176.4(3)
C2 C1 C6 C5 2.1(4)
O1 C1 C6 Cl2 -2.1(4)
C2 C1 C6 Cl2 176.5(2)
O4 C5 C6 C1 175.6(3)
C4 C5 C6 C1 -4.1(4)
O4 C5 C6 Cl2 1.1(4)
C4 C5 C6 Cl2 -178.5(2)
O2 Cu1 N1 C7 2.2(2)
O1 Cu1 N1 C7 -124(2)
N2 Cu1 N1 C7 -178.3(2)
O2 Cu1 N1 C11 -179.22(19)
O1 Cu1 N1 C11 54(2)
N2 Cu1 N1 C11 0.34(19)
O2 Cu1 N2 C16 -154(6)
O1 Cu1 N2 C16 1.7(2)
N1 Cu1 N2 C16 179.7(2)
O2 Cu1 N2 C12 24(6)
O1 Cu1 N2 C12 -179.5(2)
N1 Cu1 N2 C12 -1.6(2)
C11 N1 C7 C8 0.2(4)
Cu1 N1 C7 C8 178.7(2)
N1 C7 C8 C9 -0.7(5)
C7 C8 C9 C10 0.7(5)
C8 C9 C10 C11 -0.1(5)
C7 N1 C11 C10 0.4(4)
Cu1 N1 C11 C10 -178.3(2)
C7 N1 C11 C12 179.5(2)
Cu1 N1 C11 C12 0.8(3)
C9 C10 C11 N1 -0.4(4)
C9 C10 C11 C12 -179.4(3)
C16 N2 C12 C13 1.7(4)
Cu1 N2 C12 C13 -177.1(2)
C16 N2 C12 C11 -178.8(2)
Cu1 N2 C12 C11 2.4(3)
N1 C11 C12 N2 -2.1(3)
C10 C11 C12 N2 177.0(3)
N1 C11 C12 C13 177.4(3)
C10 C11 C12 C13 -3.5(5)
N2 C12 C13 C14 -0.6(5)
C11 C12 C13 C14 179.9(3)
C12 C13 C14 C15 -0.5(5)
C13 C14 C15 C16 0.7(5)
C12 N2 C16 C15 -1.6(4)
Cu1 N2 C16 C15 177.1(2)
C14 C15 C16 N2 0.4(5)
